data_1529177
loop_
_publ_author_name
'Sergienko, V.S.'
'Porai-Koshits, M.A.'
'Shodatchova, T.S.'

_publ_section_title
;
 Crystal Structure of Rb2 Mo O2 F4
;
_journal_name_full 'Zhurnal Strukturnoi Khimii (Issue-No. from 1981)'
_journal_page_first 461
_journal_page_last 467
_journal_volume 13
_journal_year 1972
_chemical_formula_sum 'F4 Mo O2 Rb2'
_chemical_name_systematic 'Rb2 Mo O2 F4'
_space_group_IT_number 63
_symmetry_space_group_name_Hall '-A 2 2a'
_symmetry_space_group_name_H-M 'A m a m'
_cell_angle_alpha 90
_cell_angle_beta 90
_cell_angle_gamma 90
_cell_formula_units_Z 4
_cell_length_a 7.084
_cell_length_b 14.273
_cell_length_c 5.972
_cell_volume 603.829
_citation_journal_id_ASTM ZSTKAI
_cod_data_source_file Sergienko_ZSTKAI_1972_32.cif
_cod_data_source_block F4Mo1O2Rb2
_cod_original_cell_volume 603.8286
_cod_original_sg_symbol_Hall '-C 2c 2 (z,y,-x)'
_cod_original_formula_sum 'F4 Mo1 O2 Rb2'
_cod_database_code 1529177

loop_
_symmetry_equiv_pos_as_xyz
x,y,z
x+1/2,-y,-z
-x,-y,z
-x+1/2,y,-z
-x,-y,-z
-x-1/2,y,z
x,y,-z
x-1/2,-y,z
x,y+1/2,z+1/2
x+1/2,-y+1/2,-z+1/2
-x,-y+1/2,z+1/2
-x+1/2,y+1/2,-z+1/2
-x,-y+1/2,-z+1/2
-x-1/2,y+1/2,z+1/2
x,y+1/2,-z+1/2
x-1/2,-y+1/2,z+1/2

loop_
_atom_site_label
_atom_site_type_symbol
_atom_site_fract_x
_atom_site_fract_y
_atom_site_fract_z
_atom_site_occupancy
_atom_site_U_iso_or_equiv
F3 F-1 0.0638 0.119 0.2278 0.5 0.0
F1 F-1 0.25 0.2441 0 1 0.0
F2 F-1 0.25 0.4623 0.5 1 0.0
Rb2 Rb+1 0.25 0.442 0 1 0.0
Rb1 Rb+1 0.25 0.2704 0.5 1 0.0
O1 O-2 0.0638 0.119 0.2278 0.5 0.0
Mo1 Mo+6 0.25 0.1038 0 1 0.0
